data_7054705
loop_
_publ_author_name
'Salinas-Castillo, Alfonso'
'Calahorro, Antonio Jes\'us'
'Briones Gil, David'
'Fairen-Jimenez, David'
'gandara, felipe'
'Mendicute-Fierro, Claudio'
'Seco, Jos\'e M'
'Perez-Mendoza, Manuel'
'Fern\'andez, Bel\'en'
'Rodriguez-Dieguez, Antonio'

_publ_section_title
;
 Adsorption and Luminescence Properties of First 2D-Cadmium MOF and
 Gismondine-Like Zinc Coordination Network Based on
 N-(2-tetrazolethyl)-4'-Glycine Linker
;
_journal_name_full 'New J. Chem.'
_journal_paper_doi 10.1039/C5NJ00011D
_journal_year 2015
_chemical_formula_sum 'C5 H9 Cd N5 O3'
_chemical_formula_weight 299.57
_chemical_name_systematic
;
 ?
;
_space_group_IT_number 15
_symmetry_cell_setting monoclinic
_symmetry_space_group_name_Hall '-C 2yc'
_symmetry_space_group_name_H-M 'C 1 2/c 1'
_atom_sites_solution_hydrogens geom
_atom_sites_solution_primary direct
_atom_sites_solution_secondary difmap
_audit_creation_method SHELXL-97
_audit_update_record
;
2015-01-03 deposited with the CCDC.
2015-02-25 downloaded from the CCDC.
;
_cell_angle_alpha 90.00
_cell_angle_beta 119.874(2)
_cell_angle_gamma 90.00
_cell_formula_units_Z 8
_cell_length_a 18.628(3)
_cell_length_b 7.5600(12)
_cell_length_c 14.269(2)
_cell_measurement_reflns_used 3492
_cell_measurement_temperature 273(2)
_cell_measurement_theta_max 27.92
_cell_measurement_theta_min 2.52
_cell_volume 1742.5(5)
_computing_cell_refinement 'Bruker smart'
_computing_data_collection 'Bruker smart'
_computing_data_reduction 'Bruker smart'
_computing_molecular_graphics 'Bruker SHELXTL'
_computing_publication_material 'SHELXL-97 (Sheldrick, 1997)'
_computing_structure_refinement 'SHELXL-97 (Sheldrick, 1997)'
_computing_structure_solution 'SHELXL-97 (Sheldrick, 1990)'
_diffrn_ambient_temperature 273(2)
_diffrn_measured_fraction_theta_full 0.997
_diffrn_measured_fraction_theta_max 0.997
_diffrn_measurement_device_type 'Bruker Axs APEX automatic diffractometer'
_diffrn_measurement_method 'phi and omega scans'
_diffrn_radiation_monochromator graphite
_diffrn_radiation_source 'fine-focus sealed tube'
_diffrn_radiation_type MoK\a
_diffrn_radiation_wavelength 0.71073
_diffrn_reflns_av_R_equivalents 0.0191
_diffrn_reflns_av_sigmaI/netI 0.0205
_diffrn_reflns_limit_h_max 22
_diffrn_reflns_limit_h_min -22
_diffrn_reflns_limit_k_max 8
_diffrn_reflns_limit_k_min -7
_diffrn_reflns_limit_l_max 16
_diffrn_reflns_limit_l_min -16
_diffrn_reflns_number 4393
_diffrn_reflns_theta_full 25.00
_diffrn_reflns_theta_max 25.00
_diffrn_reflns_theta_min 2.52
_exptl_absorpt_coefficient_mu 2.497
_exptl_absorpt_correction_T_max 0.746
_exptl_absorpt_correction_T_min 0.519
_exptl_absorpt_correction_type empirical
_exptl_absorpt_process_details 'Bruker SADABS (Bruker, 1999)'
_exptl_crystal_colour white
_exptl_crystal_density_diffrn 2.284
_exptl_crystal_density_method 'not measured'
_exptl_crystal_description prismatic
_exptl_crystal_F_000 1168
_exptl_crystal_size_max 0.28
_exptl_crystal_size_mid 0.24
_exptl_crystal_size_min 0.18
_refine_diff_density_max 0.829
_refine_diff_density_min -0.477
_refine_diff_density_rms 0.091
_refine_ls_extinction_method none
_refine_ls_goodness_of_fit_ref 1.075
_refine_ls_hydrogen_treatment mixed
_refine_ls_matrix_type full
_refine_ls_number_parameters 131
_refine_ls_number_reflns 1520
_refine_ls_number_restraints 0
_refine_ls_restrained_S_all 1.075
_refine_ls_R_factor_all 0.0216
_refine_ls_R_factor_gt 0.0204
_refine_ls_shift/su_max 0.000
_refine_ls_shift/su_mean 0.000
_refine_ls_structure_factor_coef Fsqd
_refine_ls_weighting_details 'calc w=1/[\s^2^(Fo^2^)+(0.0231P)^2^+5.5255P] where P=(Fo^2^+2Fc^2^)/3'
_refine_ls_weighting_scheme calc
_refine_ls_wR_factor_gt 0.0487
_refine_ls_wR_factor_ref 0.0496
_reflns_number_gt 1450
_reflns_number_total 1520
_reflns_threshold_expression >2sigma(I)
_cod_data_source_file c5nj00011d2.cif
_cod_data_source_block Compound1
_cod_depositor_comments
;
The following automatic conversions were performed:

'_symmetry_cell_setting' value 'Monoclinic' changed to 'monoclinic'
according to
/usr/data/users/saulius/crontab/automatic-downloads/rss-feeds/RSC/lib/dictionaries/cif_core.dic
dictionary named 'cif_core.dic' version 2.4.2 from 2011-04-26.

'_exptl_absorpt_correction_type' value 'Empirical' changed to
'empirical' according to
/usr/data/users/saulius/crontab/automatic-downloads/rss-feeds/RSC/lib/dictionaries/cif_core.dic
dictionary named 'cif_core.dic' version 2.4.2 from 2011-04-26.

Automatic conversion script
Id: cif_fix_values 3008 2015-01-20 13:52:24Z robertas 
;
_cod_original_cell_volume 1742.4(5)
_cod_original_sg_symbol_H-M C2/c
_cod_database_code 7054705

loop_
_symmetry_equiv_pos_as_xyz
'x, y, z'
'-x, y, -z+1/2'
'x+1/2, y+1/2, z'
'-x+1/2, y+1/2, -z+1/2'
'-x, -y, -z'
'x, -y, z-1/2'
'-x+1/2, -y+1/2, -z'
'x+1/2, -y+1/2, z-1/2'

loop_
_atom_site_label
_atom_site_type_symbol
_atom_site_fract_x
_atom_site_fract_y
_atom_site_fract_z
_atom_site_U_iso_or_equiv
_atom_site_adp_type
_atom_site_occupancy
_atom_site_symmetry_multiplicity
_atom_site_calc_flag
_atom_site_refinement_flags
Cd1 Cd 0.279614(12) 0.81582(3) 0.147954(15) 0.01271(9) Uani 1 1 d .
N1A N 0.32277(14) 0.5654(3) 0.10037(18) 0.0138(5) Uani 1 1 d .
N2A N 0.30069(14) 0.5096(3) -0.00045(19) 0.0145(5) Uani 1 1 d .
N3A N 0.33525(15) 0.3562(3) 0.0049(2) 0.0168(5) Uani 1 1 d .
N4A N 0.38109(15) 0.3087(3) 0.1095(2) 0.0156(5) Uani 1 1 d .
C5A C 0.37241(16) 0.4394(4) 0.1663(2) 0.0134(6) Uani 1 1 d .
C6A C 0.41298(17) 0.4423(4) 0.2874(2) 0.0146(6) Uani 1 1 d .
H6A1 H 0.4589 0.3597 0.3165 0.017 Uiso 1 1 calc R
H6A2 H 0.3734 0.4001 0.3075 0.017 Uiso 1 1 calc R
C7A C 0.44533(17) 0.6226(4) 0.3407(2) 0.0148(6) Uani 1 1 d .
H7A1 H 0.4824 0.6060 0.4175 0.018 Uiso 1 1 calc R
H7A2 H 0.4768 0.6763 0.3107 0.018 Uiso 1 1 calc R
N8A N 0.37775(14) 0.7427(3) 0.32436(18) 0.0122(5) Uani 1 1 d .
C9A C 0.40837(17) 0.9079(4) 0.3856(2) 0.0150(6) Uani 1 1 d .
H9A1 H 0.4515 0.9566 0.3740 0.018 Uiso 1 1 calc R
H9A2 H 0.4324 0.8831 0.4621 0.018 Uiso 1 1 calc R
C10A C 0.33923(16) 1.0440(4) 0.3518(2) 0.0132(6) Uani 1 1 d .
O11A O 0.27784(12) 1.0362(3) 0.25783(15) 0.0168(4) Uani 1 1 d .
O12A O 0.34760(12) 1.1617(2) 0.41932(16) 0.0151(4) Uani 1 1 d .
O1W O 0.39408(12) 0.9373(3) 0.13307(15) 0.0170(4) Uani 1 1 d .
H11W H 0.3847 0.9063 0.0763 0.020 Uiso 1 1 d R
H12W H 0.3923 1.0423 0.1303 0.020 Uiso 1 1 d R
H8A H 0.344(2) 0.688(4) 0.345(3) 0.017(9) Uiso 1 1 d .

loop_
_atom_site_aniso_label
_atom_site_aniso_U_11
_atom_site_aniso_U_22
_atom_site_aniso_U_33
_atom_site_aniso_U_23
_atom_site_aniso_U_13
_atom_site_aniso_U_12
Cd1 0.01430(13) 0.01223(14) 0.00951(14) -0.00033(7) 0.00435(10) 0.00237(7)
N1A 0.0155(12) 0.0135(12) 0.0108(11) -0.0007(9) 0.0053(10) 0.0009(10)
N2A 0.0161(12) 0.0145(12) 0.0126(12) -0.0002(9) 0.0068(10) 0.0005(10)
N3A 0.0185(13) 0.0156(12) 0.0153(13) 0.0000(10) 0.0077(11) 0.0026(10)
N4A 0.0168(13) 0.0143(12) 0.0142(13) 0.0011(9) 0.0065(11) 0.0034(9)
C5A 0.0126(13) 0.0129(13) 0.0142(14) 0.0008(11) 0.0062(12) -0.0006(11)
C6A 0.0163(14) 0.0151(14) 0.0119(13) 0.0026(11) 0.0067(12) 0.0033(11)
C7A 0.0133(13) 0.0186(15) 0.0102(14) 0.0008(11) 0.0041(11) 0.0022(12)
N8A 0.0123(11) 0.0116(11) 0.0136(12) -0.0012(10) 0.0072(10) -0.0016(10)
C9A 0.0146(14) 0.0150(14) 0.0130(14) 0.0002(11) 0.0050(12) -0.0014(12)
C10A 0.0142(14) 0.0122(13) 0.0162(14) 0.0006(11) 0.0098(12) -0.0024(11)
O11A 0.0157(10) 0.0191(10) 0.0118(10) -0.0021(8) 0.0040(9) 0.0036(8)
O12A 0.0168(10) 0.0152(10) 0.0130(10) -0.0021(8) 0.0072(9) -0.0010(8)
O1W 0.0230(10) 0.0120(10) 0.0158(10) 0.0002(8) 0.0095(9) 0.0013(8)

loop_
_atom_type_symbol
_atom_type_description
_atom_type_scat_dispersion_real
_atom_type_scat_dispersion_imag
_atom_type_scat_source
C C 0.0033 0.0016 'International Tables Vol C Tables 4.2.6.8 and 6.1.1.4'
H H 0.0000 0.0000 'International Tables Vol C Tables 4.2.6.8 and 6.1.1.4'
N N 0.0061 0.0033 'International Tables Vol C Tables 4.2.6.8 and 6.1.1.4'
O O 0.0106 0.0060 'International Tables Vol C Tables 4.2.6.8 and 6.1.1.4'
Cd Cd -0.8075 1.2024 'International Tables Vol C Tables 4.2.6.8 and 6.1.1.4'

loop_
_geom_angle_atom_site_label_1
_geom_angle_atom_site_label_2
_geom_angle_atom_site_label_3
_geom_angle
_geom_angle_site_symmetry_1
_geom_angle_site_symmetry_3
N1A Cd1 N2A 111.61(8) . 7_565
N1A Cd1 O11A 158.19(8) . .
N2A Cd1 O11A 89.11(7) 7_565 .
N1A Cd1 N8A 85.50(8) . .
N2A Cd1 N8A 158.66(8) 7_565 .
O11A Cd1 N8A 72.81(8) . .
N1A Cd1 O12A 84.33(7) . 4_545
N2A Cd1 O12A 81.26(7) 7_565 4_545
O11A Cd1 O12A 106.32(7) . 4_545
N8A Cd1 O12A 114.19(7) . 4_545
N1A Cd1 O1W 80.40(7) . .
N2A Cd1 O1W 84.38(7) 7_565 .
O11A Cd1 O1W 95.58(7) . .
N8A Cd1 O1W 86.18(7) . .
O12A Cd1 O1W 153.48(7) 4_545 .
C5A N1A N2A 105.3(2) . .
C5A N1A Cd1 127.12(18) . .
N2A N1A Cd1 127.48(17) . .
N3A N2A N1A 109.5(2) . .
N3A N2A Cd1 129.76(18) . 7_565
N1A N2A Cd1 120.66(17) . 7_565
N2A N3A N4A 108.8(2) . .
C5A N4A N3A 105.8(2) . .
N1A C5A N4A 110.5(2) . .
N1A C5A C6A 125.2(2) . .
N4A C5A C6A 124.4(2) . .
C5A C6A C7A 115.6(2) . .
N8A C7A C6A 112.1(2) . .
C9A N8A C7A 112.5(2) . .
C9A N8A Cd1 107.78(17) . .
C7A N8A Cd1 117.82(17) . .
N8A C9A C10A 111.6(2) . .
O11A C10A O12A 123.2(3) . .
O11A C10A C9A 118.8(2) . .
O12A C10A C9A 118.0(2) . .
C10A O11A Cd1 116.52(17) . .
C10A O12A Cd1 108.57(17) . 4

loop_
_geom_bond_atom_site_label_1
_geom_bond_atom_site_label_2
_geom_bond_distance
_geom_bond_site_symmetry_2
Cd1 N1A 2.288(2) .
Cd1 N2A 2.296(2) 7_565
Cd1 O11A 2.2990(19) .
Cd1 N8A 2.324(2) .
Cd1 O12A 2.373(2) 4_545
Cd1 O1W 2.426(2) .
N1A C5A 1.335(4) .
N1A N2A 1.352(3) .
N2A N3A 1.310(3) .
N2A Cd1 2.296(2) 7_565
N3A N4A 1.347(3) .
N4A C5A 1.339(4) .
C5A C6A 1.501(4) .
C6A C7A 1.531(4) .
C7A N8A 1.474(4) .
N8A C9A 1.467(4) .
C9A C10A 1.526(4) .
C10A O11A 1.257(3) .
C10A O12A 1.263(3) .
O12A Cd1 2.373(2) 4
